data_4121945
loop_
_publ_author_name
'Graham, Alexander J.'
'Banu, Ana-Maria'
'D\"uren, Tina'
'Greenaway, Alex'
'McKellar, Scott C.'
'Mowat, John P. S.'
'Ward, Kenneth'
'Wright, Paul A.'
'Moggach, Stephen A.'

_publ_section_title
;
 Stabilization of Scandium Terephthalate MOFs against Reversible
 Amorphization and Structural Phase Transition by Guest Uptake at Extreme
 Pressure.
;
_journal_issue 24
_journal_name_full 'Journal of the American Chemical Society'
_journal_page_first 8606
_journal_page_last 8613
_journal_paper_doi 10.1021/ja411934f
_journal_volume 136
_journal_year 2014
_chemical_formula_moiety 'Sc2(BDC)3, 1.125MeOH'
_chemical_formula_sum 'C25.125 H16.5 O13.125 Sc2'
_chemical_formula_weight 618.30
_space_group_IT_number 70
_symmetry_cell_setting orthorhombic
_symmetry_space_group_name_Hall '-F 2uv 2vw'
_symmetry_space_group_name_H-M 'F d d d :2'
_atom_sites_solution_hydrogens difmap
_atom_sites_solution_primary other
_audit_creation_date 13-06-12
_audit_creation_method CRYSTALS_ver_14.40
_cell_angle_alpha 90
_cell_angle_beta 90
_cell_angle_gamma 90
_cell_formula_units_Z 8
_cell_length_a 8.7977(3)
_cell_length_b 20.7323(10)
_cell_length_c 34.3652(10)
_cell_measurement_reflns_used 0
_cell_measurement_temperature 293
_cell_measurement_theta_max 0
_cell_measurement_theta_min 0
_cell_volume 6268.1(4)
_computing_cell_refinement Crysallis
_computing_data_collection Crysallis
_computing_data_reduction Crysallis
_computing_molecular_graphics 'CAMERON (Watkin et al., 1996)'
_computing_publication_material 'CRYSTALS (Betteridge et al., 2003)'
_computing_structure_refinement 'CRYSTALS (Betteridge et al., 2003)'
_computing_structure_solution 'USER DEFINED STRUCTURE SOLUTION'
_diffrn_ambient_temperature 293
_diffrn_measured_fraction_theta_full 0.995
_diffrn_measured_fraction_theta_max 0.974
_diffrn_measurement_device Area
_diffrn_measurement_device_type 'Oxford SuperNova'
_diffrn_measurement_method \w/2\q
_diffrn_radiation_monochromator graphite
_diffrn_radiation_type 'Cu K\a'
_diffrn_radiation_wavelength 1.54178
_diffrn_reflns_av_R_equivalents 0.118
_diffrn_reflns_limit_h_max 10
_diffrn_reflns_limit_h_min -10
_diffrn_reflns_limit_k_max 23
_diffrn_reflns_limit_k_min -21
_diffrn_reflns_limit_l_max 40
_diffrn_reflns_limit_l_min -41
_diffrn_reflns_number 9941
_diffrn_reflns_theta_full 59.459
_diffrn_reflns_theta_max 69.138
_diffrn_reflns_theta_min 4.982
_diffrn_standards_number 0
_exptl_absorpt_coefficient_mu 4.24
_exptl_absorpt_correction_type multi-scan
_exptl_absorpt_process_details 'SADABS (Siemens, 1996)'
_exptl_crystal_colour colourless
_exptl_crystal_density_diffrn 1.310
_exptl_crystal_density_method 'not measured'
_exptl_crystal_description block
_exptl_crystal_F_000 2514
_exptl_crystal_size_max 0.200
_exptl_crystal_size_mid 0.200
_exptl_crystal_size_min 0.100
_refine_diff_density_max 1.06
_refine_diff_density_min -0.71
_refine_ls_extinction_method None
_refine_ls_goodness_of_fit_ref 0.9247
_refine_ls_hydrogen_treatment noref
_refine_ls_matrix_type full
_refine_ls_number_parameters 101
_refine_ls_number_reflns 1430
_refine_ls_number_restraints 4
_refine_ls_R_factor_all 0.0823
_refine_ls_R_factor_gt 0.0623
_refine_ls_shift/su_max 0.0040191
_refine_ls_shift/su_mean 0.0000634
_refine_ls_structure_factor_coef Fsqd
_refine_ls_weighting_details
;
 Method= Modified Sheldrick 
 w=1/[\s^2^(F^2^) + ( 0.11P)^2^ +33.64P] 
 ,where P=(max(Fo^2^,0) + 2Fc^2^)/3 
;
_refine_ls_weighting_scheme calc
_refine_ls_wR_factor_all 0.1700
_refine_ls_wR_factor_gt 0.1523
_refine_ls_wR_factor_ref 0.1700
_reflns_limit_h_max 10
_reflns_limit_h_min 0
_reflns_limit_k_max 23
_reflns_limit_k_min 0
_reflns_limit_l_max 41
_reflns_limit_l_min 0
_reflns_number_gt 1106
_reflns_number_total 1438
_reflns_threshold_expression I>2.0\s(I)
_oxford_diffrn_Wilson_B_factor 0.00
_oxford_diffrn_Wilson_scale 0.00
_oxford_refine_ls_r_factor_ref 0.0823
_oxford_refine_ls_scale 0.04992(3)
_oxford_reflns_number_all 1430
_oxford_reflns_threshold_expression_ref I>-10.0\s(I)
_cod_data_source_file scbdc_immersed.cif
_cod_data_source_block scbdc_immersed
_cod_depositor_comments
;
The following automatic conversions were performed:
'__exptl_crystal_description' tag replaced with
'_exptl_crystal_description'.

Automatic conversion script
Id: cif_correct_tags 1440 2010-10-19 06:21:57Z saulius 

The following automatic conversions were performed:

'_atom_sites_solution_primary' value 'Other' changed to 'other'
according to
/usr/data/users/saulius/crontab/automatic-downloads/rss-feeds/ACS/lib/dictionaries/cif_core.dic
dictionary named 'cif_core.dic' version 2.4.2 from 2011-04-26.

Automatic conversion script
Id: cif_fix_values 2281 2013-09-26 08:29:07Z andrius 

 Adding full bibliography for 4121943--4121962.cif.
;
_cod_original_sg_symbol_Hall '-F 2uv 2vw '
_cod_original_sg_symbol_H-M 'F d d d '
_cod_original_formula_sum 'Sc2 C25.125 O13.125 H16.5 '
_cod_database_code 4121945

loop_
_symmetry_equiv_pos_as_xyz
x,y,z
-x,-y,-z
x,y+1/2,z+1/2
-x,-y+1/2,-z+1/2
x+1/2,y,z+1/2
-x+1/2,-y,-z+1/2
x+1/2,y+1/2,z
-x+1/2,-y+1/2,-z
-x,y+1/4,z+1/4
x,-y+1/4,-z+1/4
-x,y+3/4,z+3/4
x,-y+3/4,-z+3/4
-x+1/2,y+1/4,z+3/4
x+1/2,-y+1/4,-z+3/4
-x+1/2,y+3/4,z+1/4
x+1/2,-y+3/4,-z+1/4
x+1/4,-y,z+1/4
-x+1/4,y,-z+1/4
x+1/4,-y+1/2,z+3/4
-x+1/4,y+1/2,-z+3/4
x+3/4,-y,z+3/4
-x+3/4,y,-z+3/4
x+3/4,-y+1/2,z+1/4
-x+3/4,y+1/2,-z+1/4
-x+1/4,-y+3/4,z+1/2
x+1/4,y+3/4,-z+1/2
-x+1/4,-y+5/4,z+1
x+1/4,y+5/4,-z+1
-x+3/4,-y+3/4,z+1
x+3/4,y+3/4,-z+1
-x+3/4,-y+5/4,z+1/2
x+3/4,y+5/4,-z+1/2

loop_
_atom_site_label
_atom_site_type_symbol
_atom_site_fract_x
_atom_site_fract_y
_atom_site_fract_z
_atom_site_U_iso_or_equiv
_atom_site_occupancy
_atom_site_adp_type
_atom_site_refinement_flags_posn
_atom_site_refinement_flags_adp
_atom_site_refinement_flags_occupancy
Sc1 Sc 0.3750 0.3750 0.63547(2) 0.0173 1.0000 Uani S T .
O1 O 0.2417(3) 0.33272(17) 0.67941(7) 0.0354 1.0000 Uani . . .
C1 C 0.1022(4) 0.3198(2) 0.68245(10) 0.0301 1.0000 Uani . . .
O2 O 0.0062(3) 0.33468(18) 0.65749(8) 0.0435 1.0000 Uani . . .
C2 C 0.0503(4) 0.2843(2) 0.71740(11) 0.0364 1.0000 Uani . . .
C3 C 0.1524(5) 0.2626(3) 0.74495(13) 0.0588 1.0000 Uani . . .
C4 C 0.1033(5) 0.2287(3) 0.77735(13) 0.0588 1.0000 Uani . . .
O3 O 0.2447(3) 0.45810(16) 0.63527(10) 0.0406 1.0000 Uani . . .
C5 C 0.1250 0.4865(3) 0.6250 0.0318 1.0000 Uani S T .
C6 C 0.1250 0.5582(3) 0.6250 0.0340 1.0000 Uani S T .
C7 C 0.2592(5) 0.5922(3) 0.6254(3) 0.0705 1.0000 Uani . . .
C40 C 0.6250 0.1250 0.0673(15) 0.191(13) 0.5000 Uiso DS U .
O4 O 0.640(5) 0.075(2) 0.0954(12) 0.191(13) 0.2500 Uiso D U .
O5 O 0.246(4) 0.506(2) 0.7228(10) 0.160(16) 0.264(16) Uiso D U P
C50 C 0.266(7) 0.574(2) 0.7261(17) 0.160(16) 0.264(16) Uiso D U P
H31 H 0.2577 0.2711 0.7416 0.0702 1.0000 Uiso . . .
H41 H 0.1748 0.2140 0.7960 0.0700 1.0000 Uiso . . .
H71 H 0.3530 0.5691 0.6264 0.0830 1.0000 Uiso . . .

loop_
_atom_site_aniso_label
_atom_site_aniso_U_11
_atom_site_aniso_U_22
_atom_site_aniso_U_33
_atom_site_aniso_U_23
_atom_site_aniso_U_13
_atom_site_aniso_U_12
Sc1 0.0150(4) 0.0242(7) 0.0127(4) 0.0000 0.0000 -0.0007(4)
O1 0.0226(12) 0.057(2) 0.0261(12) 0.0125(13) 0.0030(9) -0.0058(13)
C1 0.0242(16) 0.041(3) 0.0256(17) 0.0124(17) 0.0014(13) 0.0003(16)
O2 0.0278(13) 0.073(3) 0.0293(13) 0.0270(15) -0.0042(10) 0.0011(14)
C2 0.0247(17) 0.055(3) 0.0292(18) 0.0182(19) 0.0012(14) -0.0034(18)
C3 0.0212(18) 0.112(5) 0.043(2) 0.043(3) -0.0029(16) -0.014(2)
C4 0.0225(18) 0.111(5) 0.043(2) 0.044(3) -0.0090(16) -0.011(2)
O3 0.0298(14) 0.027(2) 0.065(2) -0.0029(15) -0.0084(12) 0.0054(13)
C5 0.027(3) 0.031(4) 0.038(3) 0.0000 0.000(2) 0.0000
C6 0.026(3) 0.023(4) 0.053(3) 0.0000 0.000(2) 0.0000
C7 0.023(2) 0.028(3) 0.161(7) -0.001(4) -0.007(3) 0.0016(19)

loop_
_atom_type_symbol
_atom_type_scat_dispersion_real
_atom_type_scat_dispersion_imag
_atom_type_scat_Cromer_Mann_a1
_atom_type_scat_Cromer_Mann_b1
_atom_type_scat_Cromer_Mann_a2
_atom_type_scat_Cromer_Mann_b2
_atom_type_scat_Cromer_Mann_a3
_atom_type_scat_Cromer_Mann_b3
_atom_type_scat_Cromer_Mann_a4
_atom_type_scat_Cromer_Mann_b4
_atom_type_scat_Cromer_Mann_c
_atom_type_scat_source
C 0.0181 0.0091 2.3100 20.8439 1.0200 10.2075 1.5886 0.5687 0.8650 51.6512 0.2156 'International Tables Vol C 4.2.6.8 and 6.1.1.4'
H 0.0000 0.0000 0.4930 10.5109 0.3229 26.1257 0.1402 3.1424 0.0408 57.7998 0.0030 'International Tables Vol C 4.2.6.8 and 6.1.1.4'
O 0.0492 0.0322 3.0485 13.2771 2.2868 5.7011 1.5463 0.3239 0.8670 32.9089 0.2508 'International Tables Vol C 4.2.6.8 and 6.1.1.4'
Sc 0.3119 1.5331 9.1890 9.0213 7.3679 0.5729 1.6409 136.1080 1.4680 51.3531 1.3329 'International Tables Vol C 4.2.6.8 and 6.1.1.4'

loop_
_geom_angle_atom_site_label_1
_geom_angle_site_symmetry_1
_geom_angle_atom_site_label_2
_geom_angle_atom_site_label_3
_geom_angle_site_symmetry_3
_geom_angle
_geom_angle_publ_flag
O1 29_554 Sc1 O3 29_554 92.32(13) yes
O1 29_554 Sc1 O2 16_556 91.89(12) yes
O3 29_554 Sc1 O2 16_556 91.43(13) yes
O1 29_554 Sc1 O2 18_556 179.38(14) yes
O3 29_554 Sc1 O2 18_556 88.29(14) yes
O2 16_556 Sc1 O2 18_556 87.99(18) yes
O1 29_554 Sc1 O1 . 88.24(15) yes
O3 29_554 Sc1 O1 . 87.96(12) yes
O2 16_556 Sc1 O1 . 179.38(14) yes
O2 18_556 Sc1 O1 . 91.89(12) yes
O1 29_554 Sc1 O3 . 87.96(12) yes
O3 29_554 Sc1 O3 . 179.61(19) yes
O2 16_556 Sc1 O3 . 88.29(14) yes
O2 18_556 Sc1 O3 . 91.43(13) yes
O1 . Sc1 O3 . 92.32(13) yes
Sc1 . O1 C1 . 133.7(2) yes
O1 . C1 O2 . 123.5(3) yes
O1 . C1 C2 . 118.3(3) yes
O2 . C1 C2 . 118.3(3) yes
Sc1 16_456 O2 C1 . 168.6(3) yes
C1 . C2 C4 4_556 120.1(4) yes
C1 . C2 C3 . 121.1(3) yes
C4 4_556 C2 C3 . 118.8(4) yes
C2 . C3 C4 . 120.9(4) yes
C2 . C3 H31 . 119.5 no
C4 . C3 H31 . 119.6 no
C2 4_556 C4 C3 . 120.4(4) yes
C2 4_556 C4 H41 . 119.7 no
C3 . C4 H41 . 120.0 no
Sc1 . O3 C5 . 148.7(3) yes
O3 . C5 O3 18_556 124.2(6) yes
O3 . C5 C6 . 117.9(3) yes
O3 18_556 C5 C6 . 117.9(3) yes
C5 . C6 C7 18_556 120.8(3) yes
C5 . C6 C7 . 120.8(3) yes
C7 18_556 C6 C7 . 118.4(7) yes
C6 . C7 C7 10_566 120.8(3) yes
C6 . C7 H71 . 119.1 no
C7 10_566 C7 H71 . 120.1 no
O4 27_644 C40 O4 . 94(5) yes

loop_
_geom_bond_atom_site_label_1
_geom_bond_atom_site_label_2
_geom_bond_site_symmetry_2
_geom_bond_distance
_geom_bond_publ_flag
Sc1 O1 29_554 2.103(3) yes
Sc1 O3 29_554 2.069(3) yes
Sc1 O2 16_556 2.052(3) yes
Sc1 O2 18_556 2.052(3) yes
Sc1 O1 . 2.103(3) yes
Sc1 O3 . 2.069(3) yes
O1 C1 . 1.260(5) yes
C1 O2 . 1.243(4) yes
C1 C2 . 1.481(5) yes
C2 C4 4_556 1.389(6) yes
C2 C3 . 1.380(6) yes
C3 C4 . 1.386(6) yes
C3 H31 . 0.950 no
C4 H41 . 0.949 no
O3 C5 . 1.257(4) yes
C5 C6 . 1.488(9) yes
C6 C7 18_556 1.374(6) yes
C6 C7 . 1.374(6) yes
C7 C7 10_566 1.361(12) yes
C7 H71 . 0.954 no
C40 O4 27_644 1.425(10) yes
C40 O4 . 1.425(10) yes
O5 C50 . 1.432(10) yes
